data_2300649
loop_
_publ_author_name
'Giacobbe, Carlotta'
'Wright, Jonathan'
'Dejoie, Catherine'
'Tafforeau, Paul'
'Berruyer, Camille'
'Vigliaturo, Ruggero'
'Gier\'e, Reto'
'Gualtieri, Alessandro F.'

_publ_section_title
;
 Depicting the crystal structure of fibrous ferrierite from British
 Columbia using a combined synchrotron techniques approach
;
_journal_coeditor_code KC5102
_journal_issue 6
_journal_name_full 'Journal of Applied Crystallography'
_journal_page_first
;
;
_journal_paper_doi 10.1107/S1600576719013980
_journal_volume 52
_journal_year 2019
_chemical_formula_moiety 'Al6.24 K1.03 O77.8 Si29.76, 4(Mg0.5 O2.8)'
_chemical_formula_sum 'Al6.24 K1.03 Mg2.18 O88.58 Si29.76'
_chemical_formula_weight 2514.66
_space_group_crystal_system orthorhombic
_space_group_IT_number 71
_space_group_name_Hall '-I 2 2'
_space_group_name_H-M_alt 'I m m m'
_audit_creation_date 2019-08-09
_audit_creation_method
;
Olex2 1.2
(compiled 2018.05.29 svn.r3508 for OlexSys, GUI svn.r5506)
;
_cell_angle_alpha 90
_cell_angle_beta 90
_cell_angle_gamma 90
_cell_formula_units_Z 1
_cell_length_a 7.50900(10)
_cell_length_b 14.13950(10)
_cell_length_c 19.2362(2)
_cell_measurement_reflns_used 6211
_cell_measurement_temperature 293(2)
_cell_measurement_theta_max 6211
_cell_measurement_theta_min 1.27
_cell_volume 2042.37(4)
_computing_molecular_graphics 'Olex2 (Dolomanov et al., 2009)'
_computing_publication_material 'Olex2 (Dolomanov et al., 2009)'
_computing_structure_refinement 'ShelXL (Sheldrick, 2015)'
_computing_structure_solution 'SHELXT 2014/5 (Sheldrick, 2014)'
_diffrn_ambient_temperature 293(2)
_diffrn_measured_fraction_theta_full 0.979
_diffrn_measured_fraction_theta_max 0.694
_diffrn_measurement_device_type 'nanoscope ID11'
_diffrn_measurement_method rotation
_diffrn_radiation_type synchrotron
_diffrn_radiation_wavelength 0.20645
_diffrn_reflns_av_R_equivalents 0.0720
_diffrn_reflns_av_unetI/netI 0.0249
_diffrn_reflns_Laue_measured_fraction_full 0.979
_diffrn_reflns_Laue_measured_fraction_max 0.694
_diffrn_reflns_limit_h_max 14
_diffrn_reflns_limit_h_min -14
_diffrn_reflns_limit_k_max 27
_diffrn_reflns_limit_k_min -28
_diffrn_reflns_limit_l_max 30
_diffrn_reflns_limit_l_min -30
_diffrn_reflns_number 38588
_diffrn_reflns_point_group_measured_fraction_full 0.979
_diffrn_reflns_point_group_measured_fraction_max 0.694
_diffrn_reflns_theta_full 7.116
_diffrn_reflns_theta_max 12.552
_diffrn_reflns_theta_min 1.474
_exptl_absorpt_coefficient_mu 0.070
_exptl_crystal_density_diffrn 2.045
_exptl_crystal_description fibre
_exptl_crystal_F_000 1252
_refine_diff_density_max 0.776
_refine_diff_density_min -0.459
_refine_diff_density_rms 0.069
_refine_ls_extinction_method none
_refine_ls_goodness_of_fit_ref 1.047
_refine_ls_hydrogen_treatment undef
_refine_ls_matrix_type full
_refine_ls_number_parameters 117
_refine_ls_number_reflns 3785
_refine_ls_number_restraints 0
_refine_ls_restrained_S_all 1.047
_refine_ls_R_factor_all 0.0833
_refine_ls_R_factor_gt 0.0712
_refine_ls_shift/su_max 0.001
_refine_ls_shift/su_mean 0.000
_refine_ls_structure_factor_coef Fsqd
_refine_ls_weighting_details 'w=1/[\s^2^(Fo^2^)+(0.1123P)^2^+0.8578P] where P=(Fo^2^+2Fc^2^)/3'
_refine_ls_weighting_scheme calc
_refine_ls_wR_factor_gt 0.1982
_refine_ls_wR_factor_ref 0.2074
_reflns_Friedel_coverage 0.000
_reflns_number_gt 3119
_reflns_number_total 3785
_reflns_threshold_expression 'I > 2\s(I)'
_cod_data_source_file kc5102sup1.cif
_cod_data_source_block I
_cod_database_code 2300649
_shelx_shelxl_version_number 2018/1
_shelx_space_group_comment
;
The symmetry employed for this shelxl refinement is uniquely defined
by the following loop, which should always be used as a source of
symmetry information in preference to the above space-group names.
They are only intended as comments.
;
_shelx_estimated_absorpt_t_max 12.55
_olex2_refinement_description
;
1. Shared sites
{Si1, Al1}
{Si2, Al2}
2. Uiso/Uaniso restraints and constraints
Uanis(Si1) = Uanis(Al1)
Uanis(Si2) = Uanis(Al2)
3. Others
 Fixed Sof: K1(0.0643) Si1(0.04) Al1(0.21) Si2(0.32) Al2(0.18)
;
_olex2_submission_special_instructions 'No special instructions were received'

loop_
_space_group_symop_operation_xyz
'x, y, z'
'-x, -y, z'
'-x, y, -z'
'x, -y, -z'
'x+1/2, y+1/2, z+1/2'
'-x+1/2, -y+1/2, z+1/2'
'-x+1/2, y+1/2, -z+1/2'
'x+1/2, -y+1/2, -z+1/2'
'-x, -y, -z'
'x, y, -z'
'x, -y, z'
'-x, y, z'
'-x+1/2, -y+1/2, -z+1/2'
'x+1/2, y+1/2, -z+1/2'
'x+1/2, -y+1/2, z+1/2'
'-x+1/2, y+1/2, z+1/2'

loop_
_atom_site_label
_atom_site_type_symbol
_atom_site_fract_x
_atom_site_fract_y
_atom_site_fract_z
_atom_site_U_iso_or_equiv
_atom_site_adp_type
_atom_site_occupancy
_atom_site_site_symmetry_order
_atom_site_calc_flag
_atom_site_refinement_flags_posn
_atom_site_refinement_flags_adp
_atom_site_refinement_flags_occupancy
K1 K 0.500000 1.000000 0.4254(3) 0.0508(13) Uani 0.2572 4 d S T P
Mg1 Mg 0.500000 0.500000 0.500000 0.0305(7) Uani 1 8 d S T P
Si1 Si 0.500000 1.000000 0.15498(5) 0.0185(7) Uani 0.16 4 d S T P
Al1 Al 0.500000 1.000000 0.15498(5) 0.0185(7) Uani 0.84 4 d S T P
Si2 Si 0.000000 0.70275(4) 0.41582(3) 0.0181(6) Uani 0.64 2 d S T P
Al2 Al 0.000000 0.70275(4) 0.41582(3) 0.0181(6) Uani 0.36 2 d S T P
Si3 Si 0.20782(9) 1.000000 0.27223(4) 0.0256(7) Uani 1 2 d S T P
Si4 Si 0.29377(6) 0.79765(3) 0.32302(3) 0.0218(6) Uani 1 1 d . . .
O1 O 0.000000 0.7163(3) 0.500000 0.0407(10) Uani 1 4 d S T P
O2 O 0.000000 1.000000 0.2494(3) 0.0439(10) Uani 1 4 d S T P
O3 O 0.000000 0.5892(2) 0.3980(2) 0.0664(13) Uani 1 2 d S T P
O4 O 0.3205(6) 1.000000 0.2016(2) 0.0802(16) Uani 1 2 d S T P
O5 O 0.250000 0.750000 0.250000 0.0577(10) Uani 1 2 d S T P
O6 O 0.500000 0.7813(2) 0.34276(18) 0.0473(9) Uani 1 2 d S T P
O7 O 0.1806(3) 0.7511(2) 0.38449(12) 0.0584(9) Uani 1 1 d . . .
O8 O 0.2527(4) 0.90928(14) 0.32131(14) 0.0553(9) Uani 1 1 d . . .
WAT1 O 0.2345(4) 0.500000 0.500000 0.0411(10) Uani 1 4 d S T P
WAT2 O 0.500000 0.4348(9) 0.4034(4) 0.073(4) Uani 0.50(2) 2 d S T P
WAT3 O 0.500000 0.3707(8) 0.4503(7) 0.072(5) Uani 0.398(19) 2 d S T P
WAT4 O 0.714(6) 0.884(2) 0.500000 0.142(18) Uani 0.37(4) 2 d S T P
WAT5 O 0.588(6) 0.819(7) 0.500000 0.28(4) Uani 0.35(5) 2 d S T P

loop_
_atom_site_aniso_label
_atom_site_aniso_U_11
_atom_site_aniso_U_22
_atom_site_aniso_U_33
_atom_site_aniso_U_23
_atom_site_aniso_U_13
_atom_site_aniso_U_12
K1 0.067(3) 0.042(2) 0.043(2) 0.000 0.000 0.000
Mg1 0.0213(9) 0.0438(12) 0.0264(11) 0.000 0.000 0.000
Si1 0.0205(7) 0.0167(7) 0.0182(8) 0.000 0.000 0.000
Al1 0.0205(7) 0.0167(7) 0.0182(8) 0.000 0.000 0.000
Si2 0.0185(7) 0.0176(7) 0.0182(7) 0.00023(17) 0.000 0.000
Al2 0.0185(7) 0.0176(7) 0.0182(7) 0.00023(17) 0.000 0.000
Si3 0.0218(7) 0.0248(7) 0.0303(7) 0.000 0.0038(2) 0.000
Si4 0.0182(6) 0.0221(7) 0.0249(7) 0.00100(14) 0.00055(13) -0.00156(12)
O1 0.057(2) 0.0429(17) 0.0216(15) 0.000 0.000 0.000
O2 0.0247(13) 0.0418(17) 0.065(3) 0.000 0.000 0.000
O3 0.121(4) 0.0322(13) 0.0458(18) -0.0126(12) 0.000 0.000
O4 0.0503(19) 0.141(4) 0.050(2) 0.000 0.0260(16) 0.000
O5 0.075(2) 0.0591(19) 0.0388(16) -0.0168(14) -0.0075(14) -0.0087(16)
O6 0.0210(10) 0.0614(18) 0.0594(18) 0.0097(14) 0.000 0.000
O7 0.0429(11) 0.0909(19) 0.0415(12) 0.0109(11) 0.0078(8) -0.0326(11)
O8 0.0773(17) 0.0278(9) 0.0608(16) -0.0002(8) -0.0125(11) 0.0129(9)
WAT1 0.0224(12) 0.067(2) 0.0344(17) 0.000 0.000 0.000
WAT2 0.048(4) 0.135(10) 0.037(4) -0.032(5) 0.000 0.000
WAT3 0.047(4) 0.073(7) 0.095(10) -0.059(7) 0.000 0.000
WAT4 0.24(4) 0.12(2) 0.063(10) 0.000 0.000 0.09(2)
WAT5 0.25(6) 0.53(10) 0.08(2) 0.000 0.000 -0.12(6)

loop_
_atom_type_symbol
_atom_type_description
_atom_type_scat_dispersion_real
_atom_type_scat_dispersion_imag
_atom_type_scat_source
K K 0.0060 0.0199 'International Tables Vol C Tables 4.2.6.8 and 6.1.1.4'
Mg Mg -0.0033 0.0025 'International Tables Vol C Tables 4.2.6.8 and 6.1.1.4'
O O -0.0024 0.0004 'International Tables Vol C Tables 4.2.6.8 and 6.1.1.4'
Si Si -0.0024 0.0051 'International Tables Vol C Tables 4.2.6.8 and 6.1.1.4'
Al Al -0.0024 0.0051 'International Tables Vol C Tables 4.2.6.8 and 6.1.1.4'

loop_
_geom_angle_atom_site_label_1
_geom_angle_atom_site_label_2
_geom_angle_atom_site_label_3
_geom_angle
_geom_angle_site_symmetry_1
_geom_angle_site_symmetry_3
K1 K1 O8 131.57(10) 9_676 12_655
K1 K1 O8 131.57(10) 9_676 2_675
K1 K1 O8 131.57(10) 9_676 11_575
K1 K1 WAT5 61.6(8) 9_676 .
K1 K1 WAT5 61.6(8) 9_676 9_676
K1 K1 WAT5 61.6(8) 9_676 11_575
K1 K1 WAT5 61.6(8) 9_676 3_656
O8 K1 O8 96.9(2) 11_575 12_655
O8 K1 O8 75.98(16) 11_575 2_675
O8 K1 O8 50.32(10) 12_655 2_675
WAT4 K1 K1 58.0(3) 3_656 9_676
WAT4 K1 K1 58.0(3) 9_676 9_676
WAT4 K1 K1 58.0(3) . 9_676
WAT4 K1 K1 58.0(3) 11_575 9_676
WAT4 K1 O8 117.4(8) 3_656 12_655
WAT4 K1 O8 104.1(9) . 2_675
WAT4 K1 O8 167.1(6) 3_656 2_675
WAT4 K1 O8 167.1(6) 9_676 12_655
WAT4 K1 O8 74.3(4) 11_575 2_675
WAT4 K1 O8 117.4(8) 9_676 2_675
WAT4 K1 O8 74.3(4) 9_676 11_575
WAT4 K1 O8 104.1(9) 3_656 11_575
WAT4 K1 O8 117.4(8) 11_575 11_575
WAT4 K1 O8 104.1(9) 11_575 12_655
WAT4 K1 O8 74.3(4) . 12_655
WAT4 K1 O8 167.1(6) . 11_575
WAT4 K1 WAT4 73(2) . 3_656
WAT4 K1 WAT4 74.4(17) 3_656 9_676
WAT4 K1 WAT4 73(2) 11_575 9_676
WAT4 K1 WAT4 115.9(5) 11_575 3_656
WAT4 K1 WAT4 115.9(5) . 9_676
WAT4 K1 WAT4 74.4(17) . 11_575
WAT4 K1 WAT5 26.1(9) 3_656 3_656
WAT4 K1 WAT5 113.1(9) 3_656 11_575
WAT4 K1 WAT5 50.4(17) 11_575 9_676
WAT4 K1 WAT5 26.1(9) . .
WAT4 K1 WAT5 50.4(17) . 3_656
WAT4 K1 WAT5 97.6(17) 11_575 .
WAT4 K1 WAT5 97.6(17) 3_656 9_676
WAT4 K1 WAT5 50.4(17) 3_656 .
WAT4 K1 WAT5 50.4(17) 9_676 11_575
WAT4 K1 WAT5 26.1(9) 9_676 9_676
WAT4 K1 WAT5 113.1(9) . 9_676
WAT4 K1 WAT5 97.6(17) 9_676 3_656
WAT4 K1 WAT5 113.1(9) 11_575 3_656
WAT4 K1 WAT5 97.6(17) . 11_575
WAT4 K1 WAT5 113.1(9) 9_676 .
WAT4 K1 WAT5 26.1(9) 11_575 11_575
WAT5 K1 O8 79.6(7) . 12_655
WAT5 K1 O8 79.6(7) 11_575 2_675
WAT5 K1 O8 79.6(7) 9_676 11_575
WAT5 K1 O8 122.9(8) 11_575 12_655
WAT5 K1 O8 144.4(12) 3_656 2_675
WAT5 K1 O8 144.4(12) 9_676 12_655
WAT5 K1 O8 122.9(8) 3_656 11_575
WAT5 K1 O8 95.1(11) 3_656 12_655
WAT5 K1 O8 95.1(11) 9_676 2_675
WAT5 K1 O8 144.4(12) . 11_575
WAT5 K1 O8 95.1(11) 11_575 11_575
WAT5 K1 O8 122.9(8) . 2_675
WAT5 K1 WAT5 25(2) 11_575 9_676
WAT5 K1 WAT5 117(2) 9_676 3_656
WAT5 K1 WAT5 123.1(17) 11_575 3_656
WAT5 K1 WAT5 25(2) . 3_656
WAT5 K1 WAT5 123.1(17) . 9_676
WAT5 K1 WAT5 117(2) . 11_575
WAT1 Mg1 WAT1 180.0 . 9_666
WAT1 Mg1 WAT2 90.000(1) 9_666 .
WAT1 Mg1 WAT2 90.000(2) 9_666 10_556
WAT1 Mg1 WAT2 90.000(2) 9_666 2_665
WAT1 Mg1 WAT2 90.000(1) . 9_666
WAT1 Mg1 WAT2 90.000(1) . 2_665
WAT1 Mg1 WAT2 90.000(2) 9_666 9_666
WAT1 Mg1 WAT2 90.000(2) . 10_556
WAT1 Mg1 WAT2 90.000(2) . .
WAT1 Mg1 WAT3 90.000(2) . .
WAT1 Mg1 WAT3 90.000(4) . 10_556
WAT1 Mg1 WAT3 90.000(4) 9_666 2_665
WAT1 Mg1 WAT3 90.000(1) 9_666 .
WAT1 Mg1 WAT3 90.000(1) . 2_665
WAT1 Mg1 WAT3 90.000(1) . 9_666
WAT1 Mg1 WAT3 90.000(2) 9_666 9_666
WAT1 Mg1 WAT3 90.000(1) 9_666 10_556
WAT2 Mg1 WAT2 180.0 . 9_666
WAT2 Mg1 WAT2 127.2(8) 9_666 2_665
WAT2 Mg1 WAT2 52.8(8) . 2_665
WAT2 Mg1 WAT2 180.0 10_556 2_665
WAT2 Mg1 WAT2 52.8(8) 9_666 10_556
WAT2 Mg1 WAT2 127.2(8) . 10_556
WAT3 Mg1 WAT2 36.0(5) 9_666 9_666
WAT3 Mg1 WAT2 91.2(7) 9_666 2_665
WAT3 Mg1 WAT2 91.2(7) 2_665 9_666
WAT3 Mg1 WAT2 88.8(7) 9_666 10_556
WAT3 Mg1 WAT2 36.0(5) 2_665 2_665
WAT3 Mg1 WAT2 36.0(5) 10_556 10_556
WAT3 Mg1 WAT2 91.2(7) 10_556 .
WAT3 Mg1 WAT2 144.0(5) 2_665 10_556
WAT3 Mg1 WAT2 144.0(5) 10_556 2_665
WAT3 Mg1 WAT2 144.0(5) 9_666 .
WAT3 Mg1 WAT2 88.8(7) . 2_665
WAT3 Mg1 WAT2 88.8(7) 10_556 9_666
WAT3 Mg1 WAT2 144.0(5) . 9_666
WAT3 Mg1 WAT2 88.8(7) 2_665 .
WAT3 Mg1 WAT2 36.0(5) . .
WAT3 Mg1 WAT2 91.2(7) . 10_556
WAT3 Mg1 WAT3 180.0 10_556 2_665
WAT3 Mg1 WAT3 55.2(9) 9_666 2_665
WAT3 Mg1 WAT3 55.2(9) 10_556 .
WAT3 Mg1 WAT3 124.8(9) 9_666 10_556
WAT3 Mg1 WAT3 180.0 9_666 .
WAT3 Mg1 WAT3 124.8(9) 2_665 .
O3 Si1 O3 102.1(3) 13_565 14
O4 Si1 O3 110.38(12) 2_675 13_565
O4 Si1 O3 110.38(12) . 13_565
O4 Si1 O3 110.38(12) 2_675 14
O4 Si1 O3 110.38(12) . 14
O4 Si1 O4 112.8(4) . 2_675
O1 Si2 O3 108.8(2) . .
O1 Si2 O7 108.49(11) . 12
O1 Si2 O7 108.49(11) . .
O7 Si2 O3 109.42(12) . .
O7 Si2 O3 109.42(13) 12 .
O7 Si2 O7 112.2(2) . 12
O2 Si3 K1 142.39(19) . .
O2 Si3 O8 110.87(15) . 11_575
O2 Si3 O8 110.87(15) . .
O4 Si3 K1 111.43(19) . .
O4 Si3 O2 106.2(3) . .
O4 Si3 O8 112.52(15) . .
O4 Si3 O8 112.52(15) . 11_575
O8 Si3 K1 53.94(10) . .
O8 Si3 K1 53.94(10) 11_575 .
O8 Si3 O8 104.00(18) . 11_575
O5 Si4 K1 149.24(8) . .
O5 Si4 O6 110.21(13) . .
O5 Si4 O7 111.65(9) . .
O5 Si4 O8 110.95(10) . .
O6 Si4 K1 66.09(13) . .
O7 Si4 K1 98.23(12) . .
O7 Si4 O6 106.11(15) . .
O7 Si4 O8 108.49(16) . .
O8 Si4 K1 49.50(10) . .
O8 Si4 O6 109.28(16) . .
Si2 O1 Si2 166.5(3) 10_556 .
Si3 O2 Si3 148.6(4) 2_575 .
Si1 O3 Si2 153.1(3) 13_565 .
Si3 O4 Si1 155.5(4) . .
Si4 O5 Si4 180.0 . 13_565
Si4 O6 Si4 148.0(2) . 12_655
Si4 O7 Si2 152.45(16) . .
Si3 O8 K1 100.20(12) . .
Si4 O8 K1 106.59(12) . .
Si4 O8 Si3 145.56(18) . .
WAT3 WAT2 Mg1 71.5(4) . .
WAT2 WAT3 Mg1 72.5(6) . .
K1 WAT4 K1 64.1(5) 9_676 .
WAT5 WAT4 K1 90(4) . .
WAT5 WAT4 K1 90(4) . 9_676
K1 WAT5 K1 56.9(17) 9_676 .
WAT4 WAT5 K1 64(4) . .
WAT4 WAT5 K1 64(4) . 9_676
WAT5 WAT5 K1 77.3(10) 3_656 .
WAT5 WAT5 K1 77.3(10) 3_656 9_676
WAT5 WAT5 WAT4 136(4) 3_656 .

loop_
_geom_bond_atom_site_label_1
_geom_bond_atom_site_label_2
_geom_bond_distance
_geom_bond_site_symmetry_2
K1 K1 2.870(12) 9_676
K1 O8 3.017(5) 2_675
K1 O8 3.017(5) 12_655
K1 O8 3.017(5) 11_575
K1 WAT4 2.705(19) .
K1 WAT4 2.71(2) 11_575
K1 WAT4 2.705(19) 9_676
K1 WAT4 2.705(19) 3_656
K1 WAT5 3.01(8) 9_676
K1 WAT5 3.01(8) 11_575
K1 WAT5 3.01(8) .
K1 WAT5 3.01(8) 3_656
Mg1 WAT1 1.994(3) .
Mg1 WAT1 1.994(3) 9_666
Mg1 WAT2 2.075(7) 2_665
Mg1 WAT2 2.075(7) 9_666
Mg1 WAT2 2.075(7) .
Mg1 WAT2 2.075(7) 10_556
Mg1 WAT3 2.064(8) 9_666
Mg1 WAT3 2.064(8) .
Mg1 WAT3 2.064(8) 10_556
Mg1 WAT3 2.064(8) 2_665
Si1 O3 1.622(3) 13_565
Si1 O3 1.622(3) 14
Si1 O4 1.619(3) .
Si1 O4 1.619(3) 2_675
Si2 O1 1.6305(8) .
Si2 O3 1.642(3) .
Si2 O7 1.6342(18) 12
Si2 O7 1.6342(18) .
Si3 O2 1.6211(16) .
Si3 O4 1.601(4) .
Si3 O8 1.628(2) .
Si3 O8 1.628(2) 11_575
Si4 O5 1.5921(5) .
Si4 O6 1.6112(10) .
Si4 O7 1.5979(19) .
Si4 O8 1.6085(19) .
WAT2 WAT3 1.280(16) .
WAT4 WAT5 1.33(6) .
WAT5 WAT5 1.32(10) 3_656

_cod_database_fobs_code 2300649
